data_2231202
loop_
_publ_author_name
'Li, Yu-xian'
'Li, Da-wei'
'Zhao, Dong'

_publ_section_title
;
 Tetraaqua{1-[(1<i>H</i>-1,2,3-benzotriazol-1-yl)methyl]-1<i>H</i>-1,2,4-triazole}sulfatocobalt(II)
 dihydrate
;
_journal_coeditor_code LH5272
_journal_issue 8
_journal_name_full 'Acta Crystallographica Section E'
_journal_page_first m1078
_journal_paper_doi 10.1107/S1600536811027231
_journal_volume 67
_journal_year 2011
_chemical_formula_iupac '[Co (S O4) (C9 H8 N6) (H2 O)4], 2H2 O'
_chemical_formula_moiety 'C9 H16 Co N6 O8 S, 2(H2 O)'
_chemical_formula_sum 'C9 H20 Co N6 O10 S'
_chemical_formula_weight 463.30
_chemical_name_systematic
;
Tetraaqua{1-[(1<i>H</i>-1,2,3-benzotriazol-1-yl)methyl]-1<i>H</i>-
1,2,4-triazole}sulfatocobalt(II) dihydrate
;
_space_group_IT_number 2
_symmetry_cell_setting triclinic
_symmetry_space_group_name_Hall '-P 1'
_symmetry_space_group_name_H-M 'P -1'
_atom_sites_solution_hydrogens geom
_atom_sites_solution_primary direct
_atom_sites_solution_secondary difmap
_audit_creation_method SHELXL-97
_cell_angle_alpha 99.79(3)
_cell_angle_beta 92.32(3)
_cell_angle_gamma 112.22(3)
_cell_formula_units_Z 2
_cell_length_a 7.5471(15)
_cell_length_b 7.9415(16)
_cell_length_c 16.198(3)
_cell_measurement_reflns_used 3052
_cell_measurement_temperature 293(2)
_cell_measurement_theta_max 27.8804
_cell_measurement_theta_min 2.5689
_cell_volume 879.8(4)
_computing_cell_refinement 'CrystalClear (Rigaku/MSC, 2006)'
_computing_data_collection 'CrystalClear (Rigaku/MSC, 2006)'
_computing_data_reduction 'CrystalClear (Rigaku/MSC, 2006)'
_computing_molecular_graphics 'SHELXTL (Sheldrick, 2008)'
_computing_publication_material 'SHELXTL (Sheldrick, 2008)'
_computing_structure_refinement 'SHELXL97 (Sheldrick, 2008)'
_computing_structure_solution 'SHELXS97 (Sheldrick, 2008)'
_diffrn_ambient_temperature 293(2)
_diffrn_detector_area_resol_mean 28.5714
_diffrn_measured_fraction_theta_full 0.988
_diffrn_measured_fraction_theta_max 0.988
_diffrn_measurement_device_type 'Rigaku Saturn'
_diffrn_measurement_method \w
_diffrn_radiation_monochromator graphite
_diffrn_radiation_source 'fine-focus sealed tube'
_diffrn_radiation_type MoK\a
_diffrn_radiation_wavelength 0.71073
_diffrn_reflns_av_R_equivalents 0.0187
_diffrn_reflns_av_sigmaI/netI 0.0220
_diffrn_reflns_limit_h_max 9
_diffrn_reflns_limit_h_min -9
_diffrn_reflns_limit_k_max 10
_diffrn_reflns_limit_k_min -10
_diffrn_reflns_limit_l_max 19
_diffrn_reflns_limit_l_min -21
_diffrn_reflns_number 10814
_diffrn_reflns_theta_full 27.92
_diffrn_reflns_theta_max 27.92
_diffrn_reflns_theta_min 2.57
_exptl_absorpt_coefficient_mu 1.159
_exptl_absorpt_correction_T_max 0.8362
_exptl_absorpt_correction_T_min 0.7928
_exptl_absorpt_correction_type multi-scan
_exptl_absorpt_process_details '(CrystalClear; Rigaku/MSC, 2006)'
_exptl_crystal_colour Red
_exptl_crystal_density_diffrn 1.749
_exptl_crystal_density_method 'not measured'
_exptl_crystal_description Prism
_exptl_crystal_F_000 478
_exptl_crystal_size_max 0.21
_exptl_crystal_size_mid 0.19
_exptl_crystal_size_min 0.16
_refine_diff_density_max 0.366
_refine_diff_density_min -0.362
_refine_ls_extinction_method none
_refine_ls_goodness_of_fit_ref 1.043
_refine_ls_hydrogen_treatment constr
_refine_ls_matrix_type full
_refine_ls_number_parameters 272
_refine_ls_number_reflns 4158
_refine_ls_number_restraints 0
_refine_ls_restrained_S_all 1.043
_refine_ls_R_factor_all 0.0319
_refine_ls_R_factor_gt 0.0295
_refine_ls_shift/su_max 0.001
_refine_ls_shift/su_mean 0.000
_refine_ls_structure_factor_coef Fsqd
_refine_ls_weighting_details 'calc w=1/[\s^2^(Fo^2^)+(0.0299P)^2^+0.4582P] where P=(Fo^2^+2Fc^2^)/3'
_refine_ls_weighting_scheme calc
_refine_ls_wR_factor_gt 0.0679
_refine_ls_wR_factor_ref 0.0694
_reflns_number_gt 3868
_reflns_number_total 4158
_reflns_threshold_expression I>2\s(I)
_cod_data_source_file lh5272.cif
_cod_data_source_block I
_cod_original_cell_volume 879.8(3)
_cod_database_code 2231202
_cod_database_fobs_code 2231202

loop_
_symmetry_equiv_pos_as_xyz
'x, y, z'
'-x, -y, -z'

loop_
_atom_site_type_symbol
_atom_site_label
_atom_site_fract_x
_atom_site_fract_y
_atom_site_fract_z
_atom_site_U_iso_or_equiv
_atom_site_adp_type
_atom_site_calc_flag
_atom_site_refinement_flags
_atom_site_occupancy
_atom_site_symmetry_multiplicity
_atom_site_disorder_assembly
_atom_site_disorder_group
Co Co1 -0.08883(3) 0.83076(3) 0.627602(13) 0.02224(7) Uani d . 1 1 . .
N N1 0.0089(2) 0.65836(19) 0.68655(9) 0.0277(3) Uani d . 1 1 . .
N N2 0.0484(2) 0.4200(2) 0.73017(10) 0.0328(3) Uani d . 1 1 . .
N N3 0.1979(2) 0.58276(19) 0.76299(9) 0.0267(3) Uani d . 1 1 . .
N N4 0.3108(2) 0.5942(2) 0.90460(9) 0.0305(3) Uani d . 1 1 . .
N N5 0.3118(3) 0.7536(2) 0.95135(11) 0.0401(4) Uani d . 1 1 . .
N N6 0.2705(3) 0.7243(3) 1.02609(11) 0.0426(4) Uani d . 1 1 . .
O O1 0.19941(16) 0.98544(16) 0.60342(7) 0.0298(3) Uani d . 1 1 A .
O O2 0.3506(7) 1.3182(4) 0.6265(3) 0.0383(9) Uani d P 0.662(15) 1 A 1
O O3 0.5396(3) 1.1350(6) 0.6050(3) 0.0360(11) Uani d P 0.662(15) 1 A 1
O O4 0.4014(9) 1.1668(11) 0.7346(4) 0.0379(10) Uani d P 0.662(15) 1 A 1
O O2' 0.4176(19) 1.2967(10) 0.6045(5) 0.047(2) Uani d P 0.338(15) 1 A 2
O O3' 0.5343(8) 1.0771(14) 0.6418(9) 0.060(3) Uani d P 0.338(15) 1 A 2
O O4' 0.3471(18) 1.181(2) 0.7357(9) 0.045(3) Uani d P 0.338(15) 1 A 2
O O5 -0.05411(19) 1.01086(18) 0.74101(8) 0.0364(3) Uani d . 1 1 . .
H H1W 0.0162 1.1247 0.7437 0.044 Uiso d R 1 1 . .
H H2W -0.1552 1.0065 0.7635 0.044 Uiso d R 1 1 . .
O O6 -0.38083(17) 0.68003(17) 0.64472(9) 0.0357(3) Uani d . 1 1 . .
H H3W -0.4664 0.6946 0.6144 0.043 Uiso d R 1 1 . .
H H4W -0.4390 0.5635 0.6404 0.043 Uiso d R 1 1 . .
O O7 -0.11655(19) 0.67039(17) 0.50698(8) 0.0334(3) Uani d . 1 1 . .
H H5W -0.1783 0.6924 0.4680 0.040 Uiso d R 1 1 . .
H H6W -0.1752 0.5533 0.4998 0.040 Uiso d R 1 1 . .
O O8 -0.18197(18) 1.00403(18) 0.57005(8) 0.0324(3) Uani d . 1 1 . .
H H7W -0.1737 1.0251 0.5203 0.039 Uiso d R 1 1 . .
H H8W -0.2657 1.0454 0.5869 0.039 Uiso d R 1 1 . .
O O9 0.65865(19) 0.29975(18) 0.46850(9) 0.0384(3) Uani d . 1 1 . .
H H9W 0.6003 0.2531 0.5081 0.046 Uiso d R 1 1 . .
H H10W 0.7165 0.2280 0.4539 0.046 Uiso d R 1 1 . .
O O10 0.6405(2) 0.0290(2) 0.81395(9) 0.0430(3) Uani d . 1 1 . .
H H11W 0.5841 0.0841 0.7891 0.052 Uiso d R 1 1 . .
H H12W 0.6696 0.1011 0.8620 0.052 Uiso d R 1 1 . .
C C1 -0.0606(3) 0.4727(2) 0.68424(11) 0.0320(4) Uani d . 1 1 . .
H H1A -0.1758 0.3899 0.6528 0.038 Uiso calc R 1 1 . .
C C2 0.1713(3) 0.7220(2) 0.73708(11) 0.0321(4) Uani d . 1 1 . .
H H2A 0.2548 0.8462 0.7523 0.039 Uiso calc R 1 1 . .
C C3 0.3579(3) 0.5914(3) 0.81927(11) 0.0311(4) Uani d . 1 1 . .
H H3A 0.3893 0.4845 0.8002 0.037 Uiso calc R 1 1 . .
H H3B 0.4703 0.7022 0.8176 0.037 Uiso calc R 1 1 . .
C C4 0.2692(2) 0.4584(2) 0.95100(10) 0.0279(3) Uani d . 1 1 . .
C C5 0.2429(3) 0.5440(3) 1.02937(11) 0.0345(4) Uani d . 1 1 . .
C C6 0.2012(3) 0.4478(4) 1.09590(13) 0.0476(5) Uani d . 1 1 . .
H H6A 0.1838 0.5035 1.1486 0.057 Uiso calc R 1 1 . .
C C7 0.1874(3) 0.2690(4) 1.07968(15) 0.0510(6) Uani d . 1 1 . .
H H7A 0.1579 0.2006 1.1221 0.061 Uiso calc R 1 1 . .
C C8 0.2164(3) 0.1848(3) 1.00044(15) 0.0458(5) Uani d . 1 1 . .
H H8A 0.2077 0.0630 0.9926 0.055 Uiso calc R 1 1 . .
C C9 0.2573(3) 0.2761(3) 0.93436(12) 0.0367(4) Uani d . 1 1 . .
H H9A 0.2757 0.2201 0.8820 0.044 Uiso calc R 1 1 . .
S S1 0.37497(5) 1.14888(5) 0.64536(2) 0.02329(9) Uani d . 1 1 . .

loop_
_atom_site_aniso_label
_atom_site_aniso_U_11
_atom_site_aniso_U_22
_atom_site_aniso_U_33
_atom_site_aniso_U_12
_atom_site_aniso_U_13
_atom_site_aniso_U_23
Co1 0.02054(11) 0.02314(12) 0.02269(11) 0.00744(8) 0.00097(8) 0.00663(8)
N1 0.0270(7) 0.0262(7) 0.0292(7) 0.0083(6) -0.0018(5) 0.0096(6)
N2 0.0346(8) 0.0230(7) 0.0377(8) 0.0087(6) -0.0027(6) 0.0059(6)
N3 0.0260(7) 0.0268(7) 0.0258(7) 0.0081(6) -0.0012(5) 0.0077(6)
N4 0.0361(8) 0.0314(8) 0.0263(7) 0.0165(6) -0.0014(6) 0.0048(6)
N5 0.0495(10) 0.0360(9) 0.0374(9) 0.0231(8) -0.0025(7) 0.0007(7)
N6 0.0487(10) 0.0470(10) 0.0352(9) 0.0268(8) 0.0002(7) -0.0022(7)
O1 0.0213(6) 0.0294(6) 0.0287(6) 0.0002(5) 0.0023(5) 0.0026(5)
O2 0.0438(18) 0.0245(11) 0.0470(19) 0.0144(11) -0.0031(13) 0.0072(11)
O3 0.0199(10) 0.0397(17) 0.0452(19) 0.0098(9) 0.0083(9) 0.0035(12)
O4 0.035(3) 0.0462(16) 0.0235(14) 0.007(2) -0.0014(18) 0.0060(11)
O2' 0.065(5) 0.024(3) 0.042(3) 0.004(3) -0.002(3) 0.014(2)
O3' 0.033(3) 0.069(4) 0.092(7) 0.032(3) 0.017(3) 0.020(5)
O4' 0.032(5) 0.054(5) 0.027(3) -0.001(4) 0.001(4) -0.007(3)
O5 0.0345(7) 0.0347(7) 0.0300(6) 0.0054(5) 0.0062(5) -0.0008(5)
O6 0.0229(6) 0.0309(6) 0.0502(8) 0.0048(5) 0.0015(5) 0.0144(6)
O7 0.0392(7) 0.0267(6) 0.0277(6) 0.0079(5) -0.0035(5) 0.0016(5)
O8 0.0371(7) 0.0403(7) 0.0308(6) 0.0240(6) 0.0061(5) 0.0145(5)
O9 0.0391(7) 0.0298(7) 0.0475(8) 0.0140(6) 0.0062(6) 0.0093(6)
O10 0.0486(8) 0.0457(8) 0.0340(7) 0.0208(7) 0.0026(6) 0.0012(6)
C1 0.0301(8) 0.0264(8) 0.0340(9) 0.0061(7) -0.0040(7) 0.0053(7)
C2 0.0313(9) 0.0258(8) 0.0349(9) 0.0053(7) -0.0044(7) 0.0109(7)
C3 0.0282(8) 0.0399(10) 0.0276(8) 0.0149(7) 0.0000(7) 0.0103(7)
C4 0.0252(8) 0.0340(9) 0.0251(8) 0.0123(7) -0.0012(6) 0.0068(7)
C5 0.0313(9) 0.0442(10) 0.0290(9) 0.0177(8) 0.0001(7) 0.0041(8)
C6 0.0420(11) 0.0752(16) 0.0294(9) 0.0247(11) 0.0090(8) 0.0155(10)
C7 0.0398(11) 0.0680(15) 0.0478(12) 0.0146(10) 0.0056(9) 0.0334(12)
C8 0.0406(11) 0.0392(11) 0.0588(13) 0.0121(9) 0.0013(10) 0.0221(10)
C9 0.0361(10) 0.0348(10) 0.0382(10) 0.0138(8) -0.0006(8) 0.0061(8)
S1 0.01968(18) 0.02186(19) 0.02462(19) 0.00521(14) 0.00123(14) 0.00217(15)

loop_
_atom_type_symbol
_atom_type_description
_atom_type_scat_dispersion_real
_atom_type_scat_dispersion_imag
_atom_type_scat_source
C C 0.0033 0.0016 'International Tables Vol C Tables 4.2.6.8 and 6.1.1.4'
H H 0.0000 0.0000 'International Tables Vol C Tables 4.2.6.8 and 6.1.1.4'
N N 0.0061 0.0033 'International Tables Vol C Tables 4.2.6.8 and 6.1.1.4'
O O 0.0106 0.0060 'International Tables Vol C Tables 4.2.6.8 and 6.1.1.4'
S S 0.1246 0.1234 'International Tables Vol C Tables 4.2.6.8 and 6.1.1.4'
Co Co 0.3494 0.9721 'International Tables Vol C Tables 4.2.6.8 and 6.1.1.4'

loop_
_geom_angle_atom_site_label_1
_geom_angle_atom_site_label_2
_geom_angle_atom_site_label_3
_geom_angle
O5 Co1 O8 87.68(6)
O5 Co1 O7 174.46(5)
O8 Co1 O7 87.68(5)
O5 Co1 N1 91.89(6)
O8 Co1 N1 179.24(5)
O7 Co1 N1 92.72(6)
O5 Co1 O6 90.03(6)
O8 Co1 O6 88.17(6)
O7 Co1 O6 92.85(6)
N1 Co1 O6 92.46(6)
O5 Co1 O1 91.77(6)
O8 Co1 O1 89.00(6)
O7 Co1 O1 85.13(6)
N1 Co1 O1 90.39(6)
O6 Co1 O1 176.59(5)
C2 N1 C1 103.18(14)
C2 N1 Co1 123.09(12)
C1 N1 Co1 133.72(12)
C1 N2 N3 102.41(14)
C2 N3 N2 110.20(14)
C2 N3 C3 127.96(15)
N2 N3 C3 121.83(14)
N5 N4 C4 110.80(15)
N5 N4 C3 119.16(15)
C4 N4 C3 129.99(16)
N6 N5 N4 108.13(16)
N5 N6 C5 108.98(16)
S1 O1 Co1 139.41(8)
Co1 O5 H1W 117.2
Co1 O5 H2W 117.5
H1W O5 H2W 107.3
Co1 O6 H3W 116.6
Co1 O6 H4W 128.0
H3W O6 H4W 96.6
Co1 O7 H5W 115.8
Co1 O7 H6W 118.4
H5W O7 H6W 100.2
Co1 O8 H7W 130.1
Co1 O8 H8W 125.4
H7W O8 H8W 102.5
H9W O9 H10W 100.8
H11W O10 H12W 98.1
N2 C1 N1 114.30(15)
N2 C1 H1A 122.9
N1 C1 H1A 122.9
N1 C2 N3 109.90(15)
N1 C2 H2A 125.0
N3 C2 H2A 125.0
N4 C3 N3 111.19(14)
N4 C3 H3A 109.4
N3 C3 H3A 109.4
N4 C3 H3B 109.4
N3 C3 H3B 109.4
H3A C3 H3B 108.0
N4 C4 C5 103.75(16)
N4 C4 C9 133.59(17)
C5 C4 C9 122.63(17)
N6 C5 C4 108.34(16)
N6 C5 C6 130.85(19)
C4 C5 C6 120.79(19)
C7 C6 C5 116.8(2)
C7 C6 H6A 121.6
C5 C6 H6A 121.6
C6 C7 C8 121.9(2)
C6 C7 H7A 119.1
C8 C7 H7A 119.1
C9 C8 C7 122.3(2)
C9 C8 H8A 118.8
C7 C8 H8A 118.8
C8 C9 C4 115.56(19)
C8 C9 H9A 122.2
C4 C9 H9A 122.2
O2' S1 O4 124.5(5)
O2' S1 O3 80.7(5)
O4 S1 O3 112.5(2)
O2' S1 O4' 117.9(7)
O4 S1 O4' 18.4(5)
O3 S1 O4' 130.4(4)
O2' S1 O1 112.5(3)
O4 S1 O1 113.3(3)
O3 S1 O1 107.70(11)
O4' S1 O1 105.7(6)
O2' S1 O2 27.1(5)
O4 S1 O2 108.7(3)
O3 S1 O2 107.59(16)
O4' S1 O2 96.4(6)
O1 S1 O2 106.69(14)
O2' S1 O3' 110.4(4)
O4 S1 O3' 86.7(5)
O3 S1 O3' 31.4(4)
O4' S1 O3' 104.9(5)
O1 S1 O3' 104.3(3)
O2 S1 O3' 135.6(4)

loop_
_geom_bond_atom_site_label_1
_geom_bond_atom_site_label_2
_geom_bond_distance
Co1 O5 2.0672(15)
Co1 O8 2.0907(13)
Co1 O7 2.0982(14)
Co1 N1 2.1169(15)
Co1 O6 2.1292(14)
Co1 O1 2.1462(14)
N1 C2 1.318(2)
N1 C1 1.358(2)
N2 C1 1.312(2)
N2 N3 1.357(2)
N3 C2 1.326(2)
N3 C3 1.456(2)
N4 N5 1.357(2)
N4 C4 1.365(2)
N4 C3 1.440(2)
N5 N6 1.300(2)
N6 C5 1.378(3)
O1 S1 1.4927(14)
O2 S1 1.503(3)
O3 S1 1.459(2)
O4 S1 1.426(7)
O2' S1 1.384(6)
O3' S1 1.512(6)
O4' S1 1.480(14)
O5 H1W 0.8500
O5 H2W 0.8500
O6 H3W 0.8500
O6 H4W 0.8500
O7 H5W 0.8501
O7 H6W 0.8500
O8 H7W 0.8498
O8 H8W 0.8500
O9 H9W 0.8500
O9 H10W 0.8500
O10 H11W 0.8500
O10 H12W 0.8500
C1 H1A 0.9300
C2 H2A 0.9300
C3 H3A 0.9700
C3 H3B 0.9700
C4 C5 1.393(2)
C4 C9 1.394(3)
C5 C6 1.403(3)
C6 C7 1.362(4)
C6 H6A 0.9300
C7 C8 1.409(3)
C7 H7A 0.9300
C8 C9 1.374(3)
C8 H8A 0.9300
C9 H9A 0.9300

loop_
_geom_hbond_atom_site_label_D
_geom_hbond_atom_site_label_H
_geom_hbond_atom_site_label_A
_geom_hbond_site_symmetry_A
_geom_hbond_distance_DH
_geom_hbond_distance_HA
_geom_hbond_distance_DA
_geom_hbond_angle_DHA
O5 H1W O4' . 0.85 2.38 2.823(13) 113.2
O5 H1W N2 1_565 0.85 2.31 3.081(2) 150.2
O5 H2W O10 1_465 0.85 1.83 2.672(2) 172.8
O6 H3W O9 2_566 0.85 1.95 2.798(2) 171.4
O6 H4W O2' 1_445 0.85 1.95 2.784(7) 167.4
O6 H4W O2 1_445 0.85 1.96 2.777(4) 160.2
O7 H5W O2 2_576 0.85 1.94 2.771(4) 166.9
O7 H5W O2' 2_576 0.85 2.15 2.961(11) 159.2
O7 H6W O9 1_455 0.85 1.89 2.728(2) 168.3
O8 H8W O3' 1_455 0.85 1.86 2.681(7) 162.4
O8 H8W O3 1_455 0.85 1.87 2.715(3) 170.4
O8 H7W O1 2_576 0.85 1.99 2.8246(18) 166.7
O9 H9W O3 1_545 0.85 1.95 2.768(6) 162.4
O9 H9W O2' 1_545 0.85 2.19 2.911(15) 142.0
O10 H11W O4 1_545 0.85 1.97 2.809(7) 167.5
O10 H11W O4' 1_545 0.85 2.39 3.209(16) 163.3
O10 H11W O3' 1_545 0.85 2.39 2.996(17) 128.9
O9 H10W O1 2_666 0.85 2.11 2.945(2) 166.2
O10 H12W N6 2_667 0.85 2.00 2.853(2) 177.4

loop_
_geom_torsion_atom_site_label_1
_geom_torsion_atom_site_label_2
_geom_torsion_atom_site_label_3
_geom_torsion_atom_site_label_4
_geom_torsion
O5 Co1 N1 C2 -51.28(15)
O8 Co1 N1 C2 4(4)
O7 Co1 N1 C2 125.64(15)
O6 Co1 N1 C2 -141.39(15)
O1 Co1 N1 C2 40.50(15)
O5 Co1 N1 C1 130.32(17)
O8 Co1 N1 C1 -17E1(10)
O7 Co1 N1 C1 -52.76(17)
O6 Co1 N1 C1 40.21(17)
O1 Co1 N1 C1 -137.90(17)
C1 N2 N3 C2 0.9(2)
C1 N2 N3 C3 -179.95(16)
C4 N4 N5 N6 -0.6(2)
C3 N4 N5 N6 -178.29(15)
N4 N5 N6 C5 0.4(2)
O5 Co1 O1 S1 3.70(13)
O8 Co1 O1 S1 91.36(12)
O7 Co1 O1 S1 179.11(13)
N1 Co1 O1 S1 -88.19(13)
O6 Co1 O1 S1 125.4(8)
N3 N2 C1 N1 -0.7(2)
C2 N1 C1 N2 0.2(2)
Co1 N1 C1 N2 178.85(13)
C1 N1 C2 N3 0.4(2)
Co1 N1 C2 N3 -178.43(11)
N2 N3 C2 N1 -0.9(2)
C3 N3 C2 N1 -179.91(16)
N5 N4 C3 N3 -76.3(2)
C4 N4 C3 N3 106.5(2)
C2 N3 C3 N4 96.6(2)
N2 N3 C3 N4 -82.3(2)
N5 N4 C4 C5 0.45(19)
C3 N4 C4 C5 177.87(17)
N5 N4 C4 C9 -177.36(19)
C3 N4 C4 C9 0.1(3)
N5 N6 C5 C4 -0.1(2)
N5 N6 C5 C6 178.1(2)
N4 C4 C5 N6 -0.20(19)
C9 C4 C5 N6 177.92(17)
N4 C4 C5 C6 -178.62(17)
C9 C4 C5 C6 -0.5(3)
N6 C5 C6 C7 -178.2(2)
C4 C5 C6 C7 -0.2(3)
C5 C6 C7 C8 1.0(3)
C6 C7 C8 C9 -1.1(3)
C7 C8 C9 C4 0.3(3)
N4 C4 C9 C8 177.90(19)
C5 C4 C9 C8 0.4(3)
Co1 O1 S1 O2' -113.2(8)
Co1 O1 S1 O4 34.7(3)
Co1 O1 S1 O3 159.7(3)
Co1 O1 S1 O4' 16.9(7)
Co1 O1 S1 O2 -85.0(3)
Co1 O1 S1 O3' 127.2(7)
